data_7033316
loop_
_publ_author_name
'Ko, Soo-Byung'
'Park, Hee-Jun'
'Gong, Shaolong'
'Wang, Xiang'
'Lu, Zheng-Hong'
'Wang, Suning'

_publ_section_title
;
 Blue phosphorescent N-heterocyclic carbene chelated Pt(ii) complexes with
 an \a-duryl-\b-diketonato ancillary ligand.
;
_journal_issue 18
_journal_name_full 'Dalton transactions (Cambridge, England : 2003)'
_journal_page_first 8433
_journal_page_last 8443
_journal_paper_doi 10.1039/c4dt03085k
_journal_volume 44
_journal_year 2015
_chemical_formula_sum 'C28 H36 N2 O2 Pt Si'
_chemical_formula_weight 655.77
_chemical_name_systematic
; 
 ? 
;
_space_group_IT_number 14
_symmetry_cell_setting monoclinic
_symmetry_space_group_name_Hall '-P 2yn'
_symmetry_space_group_name_H-M 'P 1 21/n 1'
_atom_sites_solution_hydrogens geom
_atom_sites_solution_primary direct
_atom_sites_solution_secondary difmap
_audit_creation_method SHELXL-97
_audit_update_record
;
2014-07-14 deposited with the CCDC.
2014-12-03 downloaded from the CCDC.
;
_cell_angle_alpha 90.00
_cell_angle_beta 101.612(2)
_cell_angle_gamma 90.00
_cell_formula_units_Z 12
_cell_length_a 24.1524(8)
_cell_length_b 13.0815(4)
_cell_length_c 27.3864(9)
_cell_measurement_reflns_used 9917
_cell_measurement_temperature 180(2)
_cell_measurement_theta_max 27.66
_cell_measurement_theta_min 2.17
_cell_volume 8475.6(5)
_computing_cell_refinement 'Bruker SAINT'
_computing_data_collection 'Bruker APEX2'
_computing_data_reduction 'Bruker SAINT'
_computing_molecular_graphics 'Bruker SHELXTL'
_computing_publication_material 'Bruker SHELXTL'
_computing_structure_refinement 'SHELXL-97 (Sheldrick, 1997)'
_computing_structure_solution 'SHELXS-97 (Sheldrick, 1990)'
_diffrn_ambient_temperature 180(2)
_diffrn_measured_fraction_theta_full 0.999
_diffrn_measured_fraction_theta_max 0.999
_diffrn_measurement_device_type 'Bruker APEX-II CCD'
_diffrn_measurement_method '\f and \w scans'
_diffrn_radiation_monochromator graphite
_diffrn_radiation_source 'fine-focus sealed tube'
_diffrn_radiation_type MoK\a
_diffrn_radiation_wavelength 0.71073
_diffrn_reflns_av_R_equivalents 0.0490
_diffrn_reflns_av_sigmaI/netI 0.0530
_diffrn_reflns_limit_h_max 30
_diffrn_reflns_limit_h_min -26
_diffrn_reflns_limit_k_max 16
_diffrn_reflns_limit_k_min -16
_diffrn_reflns_limit_l_max 34
_diffrn_reflns_limit_l_min -34
_diffrn_reflns_number 74804
_diffrn_reflns_theta_full 26.73
_diffrn_reflns_theta_max 26.73
_diffrn_reflns_theta_min 1.03
_diffrn_standards_number 0
_exptl_absorpt_coefficient_mu 5.034
_exptl_absorpt_correction_T_max 0.4207
_exptl_absorpt_correction_T_min 0.3533
_exptl_absorpt_correction_type multi-scan
_exptl_crystal_colour yellow
_exptl_crystal_density_diffrn 1.542
_exptl_crystal_density_method 'not measured'
_exptl_crystal_description block
_exptl_crystal_F_000 3912
_exptl_crystal_size_max 0.26
_exptl_crystal_size_mid 0.26
_exptl_crystal_size_min 0.21
_refine_diff_density_max 6.135
_refine_diff_density_min -1.753
_refine_diff_density_rms 0.215
_refine_ls_extinction_method none
_refine_ls_goodness_of_fit_ref 1.135
_refine_ls_hydrogen_treatment constr
_refine_ls_matrix_type full
_refine_ls_number_parameters 949
_refine_ls_number_reflns 17996
_refine_ls_number_restraints 0
_refine_ls_restrained_S_all 1.135
_refine_ls_R_factor_all 0.0837
_refine_ls_R_factor_gt 0.0645
_refine_ls_shift/su_max 0.002
_refine_ls_shift/su_mean 0.000
_refine_ls_structure_factor_coef Fsqd
_refine_ls_weighting_details 'calc w=1/[\s^2^(Fo^2^)+(0.0600P)^2^+110.0000P] where P=(Fo^2^+2Fc^2^)/3'
_refine_ls_weighting_scheme calc
_refine_ls_wR_factor_gt 0.1563
_refine_ls_wR_factor_ref 0.1648
_reflns_number_gt 14262
_reflns_number_total 17996
_reflns_threshold_expression >2sigma(I)
_cod_data_source_file c4dt03085k2.cif
_cod_data_source_block ko9a
_cod_depositor_comments
;
The following automatic conversions were performed:

'_symmetry_cell_setting' value 'Monoclinic' changed to 'monoclinic'
according to
/usr/data/users/saulius/crontab/automatic-downloads/rss-feeds/RSC/lib/dictionaries/cif_core.dic
dictionary named 'cif_core.dic' version 2.4.2 from 2011-04-26.

Automatic conversion script
Id: cif_fix_values 2935 2014-11-11 08:27:57Z andrius 

 Adding full bibliography for 7033315--7033316.cif.
;
_cod_original_sg_symbol_H-M P2(1)/n
_cod_database_code 7033316

loop_
_symmetry_equiv_pos_as_xyz
'x, y, z'
'-x+1/2, y+1/2, -z+1/2'
'-x, -y, -z'
'x-1/2, -y-1/2, z-1/2'

loop_
_atom_site_label
_atom_site_type_symbol
_atom_site_fract_x
_atom_site_fract_y
_atom_site_fract_z
_atom_site_U_iso_or_equiv
_atom_site_adp_type
_atom_site_occupancy
_atom_site_symmetry_multiplicity
_atom_site_calc_flag
_atom_site_refinement_flags
Pt1 Pt 0.872446(16) 0.61289(3) 0.937786(14) 0.03020(11) Uani 1 1 d .
Pt2 Pt 0.782700(16) 0.45738(3) 0.355849(13) 0.02700(10) Uani 1 1 d .
Pt3 Pt 0.936994(15) 0.11672(3) 0.209065(14) 0.02663(10) Uani 1 1 d .
Si1 Si 0.77286(13) 0.6965(3) 0.72736(10) 0.0359(7) Uani 1 1 d .
Si2 Si 0.83229(13) 0.3583(2) 0.56890(10) 0.0349(7) Uani 1 1 d .
Si3 Si 1.03154(13) 0.1780(2) 0.42253(11) 0.0362(7) Uani 1 1 d .
O1 O 0.7893(3) 0.5771(6) 0.9202(2) 0.0329(16) Uani 1 1 d .
O2 O 0.8716(3) 0.5674(6) 1.0103(3) 0.0412(19) Uani 1 1 d .
O3 O 0.8637(3) 0.4888(6) 0.3903(2) 0.0327(16) Uani 1 1 d .
O4 O 0.8029(3) 0.5098(6) 0.2900(2) 0.0369(17) Uani 1 1 d .
O5 O 1.0155(3) 0.0575(5) 0.2294(2) 0.0299(15) Uani 1 1 d .
O6 O 0.9366(3) 0.0647(6) 0.1369(3) 0.0361(17) Uani 1 1 d .
N1 N 0.9974(4) 0.6591(9) 0.9823(4) 0.052(3) Uani 1 1 d .
N2 N 0.9685(4) 0.6861(7) 0.9038(3) 0.037(2) Uani 1 1 d .
N3 N 0.6667(4) 0.4132(7) 0.2877(3) 0.035(2) Uani 1 1 d .
N4 N 0.6780(3) 0.3696(7) 0.3647(3) 0.0327(19) Uani 1 1 d .
N5 N 0.8206(4) 0.2002(7) 0.1596(3) 0.040(2) Uani 1 1 d .
N6 N 0.8482(4) 0.2277(7) 0.2381(3) 0.037(2) Uani 1 1 d .
C1 C 0.9511(4) 0.6517(9) 0.9451(4) 0.035(2) Uani 1 1 d .
C2 C 1.0423(5) 0.6979(12) 0.9633(5) 0.063(4) Uani 1 1 d .
H2A H 1.0794 0.7098 0.9820 0.075 Uiso 1 1 calc R
C3 C 1.0253(5) 0.7158(10) 0.9150(5) 0.050(3) Uani 1 1 d .
H3A H 1.0470 0.7431 0.8928 0.060 Uiso 1 1 calc R
C4 C 1.0003(6) 0.6286(14) 1.0337(5) 0.075(5) Uani 1 1 d .
H4A H 0.9645 0.5966 1.0369 0.112 Uiso 1 1 calc R
H4B H 1.0071 0.6889 1.0553 0.112 Uiso 1 1 calc R
H4C H 1.0312 0.5796 1.0436 0.112 Uiso 1 1 calc R
C5 C 0.9261(4) 0.6914(7) 0.8596(4) 0.030(2) Uani 1 1 d .
C6 C 0.8746(4) 0.6548(7) 0.8697(3) 0.026(2) Uani 1 1 d .
C7 C 0.8293(4) 0.6594(8) 0.8270(3) 0.029(2) Uani 1 1 d .
H7A H 0.7930 0.6368 0.8308 0.035 Uiso 1 1 calc R
C8 C 0.8352(4) 0.6955(8) 0.7795(4) 0.032(2) Uani 1 1 d .
C9 C 0.8882(5) 0.7294(8) 0.7751(4) 0.037(2) Uani 1 1 d .
H9A H 0.8933 0.7563 0.7441 0.045 Uiso 1 1 calc R
C10 C 0.9343(4) 0.7252(8) 0.8149(4) 0.036(2) Uani 1 1 d .
H10A H 0.9707 0.7458 0.8108 0.043 Uiso 1 1 calc R
C11 C 0.6986(4) 0.5160(9) 0.9228(4) 0.038(2) Uani 1 1 d .
H11A H 0.6954 0.5202 0.8867 0.056 Uiso 1 1 calc R
H11B H 0.6741 0.5677 0.9335 0.056 Uiso 1 1 calc R
H11C H 0.6869 0.4479 0.9317 0.056 Uiso 1 1 calc R
C12 C 0.7590(4) 0.5348(8) 0.9485(4) 0.030(2) Uani 1 1 d .
C13 C 0.7758(5) 0.5090(8) 0.9988(4) 0.034(2) Uani 1 1 d .
C14 C 0.8313(5) 0.5270(9) 1.0269(4) 0.044(3) Uani 1 1 d .
C15 C 0.8453(6) 0.4967(13) 1.0815(4) 0.064(4) Uani 1 1 d .
H15A H 0.8852 0.4775 1.0907 0.096 Uiso 1 1 calc R
H15B H 0.8217 0.4385 1.0870 0.096 Uiso 1 1 calc R
H15C H 0.8379 0.5545 1.1020 0.096 Uiso 1 1 calc R
C16 C 0.7336(5) 0.4535(8) 1.0236(4) 0.034(2) Uani 1 1 d .
C17 C 0.7261(5) 0.3489(8) 1.0162(4) 0.035(2) Uani 1 1 d .
C18 C 0.6871(5) 0.2947(7) 1.0375(4) 0.033(2) Uani 1 1 d .
C19 C 0.6569(5) 0.3517(7) 1.0661(4) 0.033(2) Uani 1 1 d .
H19A H 0.6305 0.3171 1.0816 0.039 Uiso 1 1 calc R
C20 C 0.6633(5) 0.4570(8) 1.0733(4) 0.038(3) Uani 1 1 d .
C21 C 0.7022(5) 0.5073(7) 1.0529(4) 0.036(2) Uani 1 1 d .
C22 C 0.7088(6) 0.6218(9) 1.0604(5) 0.055(4) Uani 1 1 d .
H22A H 0.7164 0.6373 1.0961 0.082 Uiso 1 1 calc R
H22B H 0.6739 0.6561 1.0440 0.082 Uiso 1 1 calc R
H22C H 0.7403 0.6460 1.0459 0.082 Uiso 1 1 calc R
C23 C 0.6271(6) 0.5122(10) 1.1037(5) 0.060(4) Uani 1 1 d .
H23A H 0.6095 0.5717 1.0850 0.090 Uiso 1 1 calc R
H23B H 0.6507 0.5348 1.1352 0.090 Uiso 1 1 calc R
H23C H 0.5977 0.4659 1.1105 0.090 Uiso 1 1 calc R
C24 C 0.6761(6) 0.1838(8) 1.0301(4) 0.046(3) Uani 1 1 d .
H24A H 0.7115 0.1459 1.0408 0.069 Uiso 1 1 calc R
H24B H 0.6610 0.1702 0.9948 0.069 Uiso 1 1 calc R
H24C H 0.6486 0.1619 1.0499 0.069 Uiso 1 1 calc R
C25 C 0.7600(5) 0.2906(9) 0.9843(4) 0.045(3) Uani 1 1 d .
H25A H 0.7653 0.2199 0.9961 0.068 Uiso 1 1 calc R
H25B H 0.7969 0.3232 0.9865 0.068 Uiso 1 1 calc R
H25C H 0.7396 0.2909 0.9495 0.068 Uiso 1 1 calc R
C26 C 0.7088(5) 0.7377(10) 0.7502(4) 0.042(3) Uani 1 1 d .
H26A H 0.7159 0.8043 0.7667 0.064 Uiso 1 1 calc R
H26B H 0.7001 0.6873 0.7740 0.064 Uiso 1 1 calc R
H26C H 0.6768 0.7433 0.7220 0.064 Uiso 1 1 calc R
C27 C 0.7590(6) 0.5645(12) 0.7031(6) 0.070(4) Uani 1 1 d .
H27A H 0.7877 0.5454 0.6840 0.104 Uiso 1 1 calc R
H27B H 0.7215 0.5615 0.6813 0.104 Uiso 1 1 calc R
H27C H 0.7606 0.5171 0.7310 0.104 Uiso 1 1 calc R
C28 C 0.7860(6) 0.7851(16) 0.6775(5) 0.090(6) Uani 1 1 d .
H28A H 0.8066 0.7488 0.6554 0.136 Uiso 1 1 calc R
H28B H 0.8085 0.8434 0.6928 0.136 Uiso 1 1 calc R
H28C H 0.7498 0.8096 0.6582 0.136 Uiso 1 1 calc R
C29 C 0.7047(4) 0.4154(8) 0.3319(4) 0.028(2) Uani 1 1 d .
C30 C 0.6170(5) 0.3670(9) 0.2945(4) 0.044(3) Uani 1 1 d .
H30A H 0.5838 0.3573 0.2697 0.052 Uiso 1 1 calc R
C31 C 0.6243(4) 0.3382(9) 0.3427(4) 0.042(3) Uani 1 1 d .
H31A H 0.5979 0.3035 0.3582 0.051 Uiso 1 1 calc R
C32 C 0.6746(5) 0.4585(10) 0.2414(4) 0.046(3) Uani 1 1 d .
H32A H 0.7076 0.5040 0.2480 0.069 Uiso 1 1 calc R
H32B H 0.6409 0.4978 0.2265 0.069 Uiso 1 1 calc R
H32C H 0.6808 0.4044 0.2183 0.069 Uiso 1 1 calc R
C33 C 0.7101(5) 0.3633(8) 0.4147(4) 0.034(2) Uani 1 1 d .
C34 C 0.7619(4) 0.3998(7) 0.4207(4) 0.025(2) Uani 1 1 d .
C35 C 0.7977(4) 0.4027(7) 0.4645(4) 0.029(2) Uani 1 1 d .
H35A H 0.8342 0.4318 0.4671 0.034 Uiso 1 1 calc R
C36 C 0.7807(4) 0.3614(7) 0.5080(4) 0.030(2) Uani 1 1 d .
C37 C 0.7261(4) 0.3207(8) 0.5007(4) 0.032(2) Uani 1 1 d .
H37A H 0.7136 0.2911 0.5282 0.038 Uiso 1 1 calc R
C38 C 0.6894(4) 0.3220(8) 0.4541(4) 0.033(2) Uani 1 1 d .
H38A H 0.6521 0.2959 0.4497 0.040 Uiso 1 1 calc R
C39 C 0.9601(5) 0.5307(10) 0.4060(4) 0.043(3) Uani 1 1 d .
H39A H 0.9548 0.5224 0.4404 0.065 Uiso 1 1 calc R
H39B H 0.9769 0.5977 0.4024 0.065 Uiso 1 1 calc R
H39C H 0.9853 0.4769 0.3984 0.065 Uiso 1 1 calc R
C40 C 0.9035(4) 0.5229(8) 0.3705(4) 0.030(2) Uani 1 1 d .
C41 C 0.8997(4) 0.5542(8) 0.3199(4) 0.032(2) Uani 1 1 d .
C42 C 0.8502(5) 0.5458(9) 0.2838(4) 0.037(2) Uani 1 1 d .
C43 C 0.8501(6) 0.5779(12) 0.2313(4) 0.060(4) Uani 1 1 d .
H43A H 0.8153 0.6156 0.2179 0.091 Uiso 1 1 calc R
H43B H 0.8522 0.5171 0.2108 0.091 Uiso 1 1 calc R
H43C H 0.8829 0.6218 0.2307 0.091 Uiso 1 1 calc R
C44 C 0.9526(4) 0.5995(8) 0.3072(4) 0.031(2) Uani 1 1 d .
C45 C 0.9910(5) 0.5389(8) 0.2874(4) 0.036(2) Uani 1 1 d .
C46 C 1.0405(5) 0.5836(9) 0.2801(4) 0.037(2) Uani 1 1 d .
C47 C 1.0515(5) 0.6845(8) 0.2902(4) 0.036(2) Uani 1 1 d .
H47A H 1.0858 0.7129 0.2845 0.043 Uiso 1 1 calc R
C48 C 1.0142(5) 0.7461(8) 0.3086(4) 0.037(3) Uani 1 1 d .
C49 C 0.9641(5) 0.7034(8) 0.3171(4) 0.034(2) Uani 1 1 d .
C50 C 0.9239(7) 0.7671(11) 0.3392(5) 0.062(4) Uani 1 1 d .
H50A H 0.8857 0.7387 0.3295 0.093 Uiso 1 1 calc R
H50B H 0.9242 0.8374 0.3269 0.093 Uiso 1 1 calc R
H50C H 0.9355 0.7668 0.3756 0.093 Uiso 1 1 calc R
C51 C 1.0294(7) 0.8568(10) 0.3199(5) 0.067(4) Uani 1 1 d .
H51A H 1.0687 0.8686 0.3172 0.100 Uiso 1 1 calc R
H51B H 1.0249 0.8729 0.3539 0.100 Uiso 1 1 calc R
H51C H 1.0044 0.9007 0.2961 0.100 Uiso 1 1 calc R
C52 C 1.0837(5) 0.5206(10) 0.2584(5) 0.053(3) Uani 1 1 d .
H52A H 1.1171 0.5627 0.2576 0.079 Uiso 1 1 calc R
H52B H 1.0666 0.4989 0.2245 0.079 Uiso 1 1 calc R
H52C H 1.0949 0.4603 0.2793 0.079 Uiso 1 1 calc R
C53 C 0.9796(6) 0.4281(9) 0.2764(5) 0.051(3) Uani 1 1 d .
H53A H 1.0146 0.3891 0.2866 0.077 Uiso 1 1 calc R
H53B H 0.9652 0.4190 0.2406 0.077 Uiso 1 1 calc R
H53C H 0.9514 0.4036 0.2949 0.077 Uiso 1 1 calc R
C54 C 0.8629(4) 0.1837(8) 0.1971(4) 0.033(2) Uani 1 1 d .
C55 C 0.7799(5) 0.2586(10) 0.1761(5) 0.055(4) Uani 1 1 d .
H55A H 0.7460 0.2836 0.1557 0.066 Uiso 1 1 calc R
C56 C 0.7957(5) 0.2740(10) 0.2247(5) 0.049(3) Uani 1 1 d .
H56A H 0.7754 0.3093 0.2459 0.059 Uiso 1 1 calc R
C57 C 0.8175(5) 0.1666(11) 0.1091(5) 0.052(3) Uani 1 1 d .
H57A H 0.8496 0.1218 0.1076 0.077 Uiso 1 1 calc R
H57B H 0.8185 0.2261 0.0876 0.077 Uiso 1 1 calc R
H57C H 0.7821 0.1290 0.0977 0.077 Uiso 1 1 calc R
C58 C 0.8873(4) 0.2187(7) 0.2841(4) 0.030(2) Uani 1 1 d .
C59 C 0.9354(4) 0.1649(6) 0.2763(3) 0.0211(19) Uani 1 1 d .
C60 C 0.9776(4) 0.1550(7) 0.3203(4) 0.028(2) Uani 1 1 d .
H60A H 1.0114 0.1196 0.3183 0.033 Uiso 1 1 calc R
C61 C 0.9720(4) 0.1954(7) 0.3675(4) 0.032(2) Uani 1 1 d .
C62 C 0.9228(5) 0.2474(8) 0.3695(4) 0.036(3) Uani 1 1 d .
H62A H 0.9183 0.2759 0.4003 0.043 Uiso 1 1 calc R
C63 C 0.8798(5) 0.2595(8) 0.3283(4) 0.036(2) Uani 1 1 d .
H63A H 0.8461 0.2950 0.3306 0.043 Uiso 1 1 calc R
C64 C 0.8938(6) 0.2770(12) 0.5616(5) 0.064(4) Uani 1 1 d .
H64A H 0.9134 0.3087 0.5374 0.096 Uiso 1 1 calc R
H64B H 0.8804 0.2090 0.5498 0.096 Uiso 1 1 calc R
H64C H 0.9200 0.2708 0.5939 0.096 Uiso 1 1 calc R
C65 C 0.7981(6) 0.3082(9) 0.6186(4) 0.047(3) Uani 1 1 d .
H65A H 0.7702 0.3578 0.6254 0.070 Uiso 1 1 calc R
H65B H 0.8268 0.2970 0.6489 0.070 Uiso 1 1 calc R
H65C H 0.7792 0.2434 0.6078 0.070 Uiso 1 1 calc R
C66 C 0.8594(6) 0.4878(10) 0.5866(5) 0.058(4) Uani 1 1 d .
H66A H 0.8277 0.5331 0.5890 0.087 Uiso 1 1 calc R
H66B H 0.8791 0.5140 0.5612 0.087 Uiso 1 1 calc R
H66C H 0.8856 0.4850 0.6189 0.087 Uiso 1 1 calc R
C67 C 1.1047(4) -0.0115(9) 0.2285(4) 0.037(2) Uani 1 1 d .
H67A H 1.1129 0.0242 0.2606 0.055 Uiso 1 1 calc R
H67B H 1.1312 0.0113 0.2079 0.055 Uiso 1 1 calc R
H67C H 1.1088 -0.0854 0.2341 0.055 Uiso 1 1 calc R
C68 C 1.0449(4) 0.0122(8) 0.2021(4) 0.030(2) Uani 1 1 d .
C69 C 1.0261(4) -0.0188(8) 0.1525(4) 0.031(2) Uani 1 1 d .
C70 C 0.9732(5) 0.0089(8) 0.1234(4) 0.036(2) Uani 1 1 d .
C71 C 0.9580(5) -0.0260(11) 0.0694(4) 0.051(3) Uani 1 1 d .
H71A H 0.9175 -0.0418 0.0607 0.076 Uiso 1 1 calc R
H71B H 0.9798 -0.0873 0.0650 0.076 Uiso 1 1 calc R
H71C H 0.9667 0.0285 0.0476 0.076 Uiso 1 1 calc R
C72 C 1.0663(5) -0.0827(8) 0.1295(4) 0.033(2) Uani 1 1 d .
C73 C 1.1013(5) -0.0347(8) 0.1005(4) 0.036(2) Uani 1 1 d .
C74 C 1.1395(4) -0.0924(7) 0.0805(4) 0.032(2) Uani 1 1 d .
C75 C 1.1441(5) -0.1960(8) 0.0912(4) 0.037(2) Uani 1 1 d .
H75A H 1.1711 -0.2352 0.0785 0.045 Uiso 1 1 calc R
C76 C 1.1107(5) -0.2442(8) 0.1197(4) 0.035(2) Uani 1 1 d .
C77 C 1.0705(4) -0.1877(8) 0.1376(4) 0.033(2) Uani 1 1 d .
C78 C 1.0327(5) -0.2392(9) 0.1675(4) 0.042(3) Uani 1 1 d .
H78A H 1.0555 -0.2814 0.1935 0.063 Uiso 1 1 calc R
H78B H 1.0053 -0.2826 0.1454 0.063 Uiso 1 1 calc R
H78C H 1.0124 -0.1873 0.1828 0.063 Uiso 1 1 calc R
C79 C 1.1200(5) -0.3577(9) 0.1305(4) 0.043(3) Uani 1 1 d .
H79A H 1.0835 -0.3929 0.1244 0.064 Uiso 1 1 calc R
H79B H 1.1389 -0.3670 0.1655 0.064 Uiso 1 1 calc R
H79C H 1.1438 -0.3862 0.1088 0.064 Uiso 1 1 calc R
C80 C 1.1799(6) -0.0430(10) 0.0519(5) 0.055(3) Uani 1 1 d .
H80A H 1.2101 -0.0912 0.0492 0.083 Uiso 1 1 calc R
H80B H 1.1963 0.0185 0.0696 0.083 Uiso 1 1 calc R
H80C H 1.1594 -0.0242 0.0185 0.083 Uiso 1 1 calc R
C81 C 1.0980(6) 0.0798(9) 0.0911(5) 0.053(3) Uani 1 1 d .
H81A H 1.1072 0.0944 0.0586 0.080 Uiso 1 1 calc R
H81B H 1.1250 0.1148 0.1173 0.080 Uiso 1 1 calc R
H81C H 1.0597 0.1039 0.0915 0.080 Uiso 1 1 calc R
C82 C 1.0969(5) 0.2222(11) 0.4031(5) 0.055(3) Uani 1 1 d .
H82A H 1.1292 0.2140 0.4309 0.083 Uiso 1 1 calc R
H82B H 1.0929 0.2944 0.3935 0.083 Uiso 1 1 calc R
H82C H 1.1031 0.1814 0.3747 0.083 Uiso 1 1 calc R
C83 C 1.0409(6) 0.0426(10) 0.4416(5) 0.053(3) Uani 1 1 d .
H83A H 1.0718 0.0369 0.4708 0.079 Uiso 1 1 calc R
H83B H 1.0501 0.0023 0.4141 0.079 Uiso 1 1 calc R
H83C H 1.0059 0.0168 0.4499 0.079 Uiso 1 1 calc R
C84 C 1.0178(6) 0.2554(14) 0.4766(5) 0.074(5) Uani 1 1 d .
H84A H 1.0514 0.2541 0.5035 0.111 Uiso 1 1 calc R
H84B H 0.9857 0.2263 0.4887 0.111 Uiso 1 1 calc R
H84C H 1.0093 0.3261 0.4660 0.111 Uiso 1 1 calc R

loop_
_atom_site_aniso_label
_atom_site_aniso_U_11
_atom_site_aniso_U_22
_atom_site_aniso_U_33
_atom_site_aniso_U_23
_atom_site_aniso_U_13
_atom_site_aniso_U_12
Pt1 0.0240(2) 0.0381(2) 0.02820(19) -0.00101(16) 0.00466(15) -0.00501(17)
Pt2 0.0279(2) 0.0300(2) 0.02457(18) -0.00015(15) 0.00877(14) 0.00380(16)
Pt3 0.02086(19) 0.0289(2) 0.0315(2) 0.00670(15) 0.00840(15) 0.00473(15)
Si1 0.0333(16) 0.0487(18) 0.0278(14) -0.0030(13) 0.0115(12) -0.0047(14)
Si2 0.0426(17) 0.0352(16) 0.0279(14) 0.0039(12) 0.0096(13) -0.0060(13)
Si3 0.0386(17) 0.0382(17) 0.0335(15) -0.0011(13) 0.0115(13) 0.0077(14)
O1 0.023(4) 0.048(4) 0.028(3) -0.002(3) 0.005(3) -0.008(3)
O2 0.018(3) 0.065(5) 0.038(4) 0.011(4) 0.002(3) -0.014(4)
O3 0.029(4) 0.043(4) 0.027(3) -0.003(3) 0.007(3) -0.001(3)
O4 0.038(4) 0.048(5) 0.026(3) 0.001(3) 0.008(3) -0.002(4)
O5 0.026(4) 0.037(4) 0.031(3) 0.002(3) 0.015(3) 0.012(3)
O6 0.030(4) 0.045(4) 0.031(4) 0.004(3) 0.001(3) 0.007(3)
N1 0.033(5) 0.069(7) 0.045(6) 0.006(5) -0.008(4) -0.012(5)
N2 0.027(5) 0.036(5) 0.047(5) -0.005(4) 0.006(4) -0.011(4)
N3 0.027(5) 0.039(5) 0.038(5) -0.005(4) 0.001(4) 0.008(4)
N4 0.023(4) 0.036(5) 0.040(5) 0.004(4) 0.008(4) 0.006(4)
N5 0.024(5) 0.046(6) 0.047(5) 0.006(4) 0.002(4) 0.002(4)
N6 0.025(4) 0.035(5) 0.051(5) 0.007(4) 0.014(4) 0.005(4)
C1 0.025(5) 0.041(6) 0.036(6) -0.003(5) -0.003(4) -0.002(5)
C2 0.023(6) 0.098(12) 0.063(9) 0.004(8) -0.002(6) -0.013(7)
C3 0.021(5) 0.057(8) 0.068(8) 0.003(7) -0.002(5) -0.011(5)
C4 0.053(9) 0.115(14) 0.046(8) 0.011(8) -0.013(7) -0.027(9)
C5 0.022(5) 0.024(5) 0.044(6) -0.007(4) 0.010(4) -0.003(4)
C6 0.028(5) 0.025(5) 0.030(5) -0.006(4) 0.022(4) -0.004(4)
C7 0.021(5) 0.037(6) 0.030(5) -0.004(4) 0.010(4) -0.003(4)
C8 0.028(5) 0.042(6) 0.028(5) -0.006(4) 0.013(4) 0.000(5)
C9 0.039(6) 0.032(6) 0.047(6) 0.004(5) 0.021(5) -0.007(5)
C10 0.025(5) 0.041(6) 0.046(6) -0.002(5) 0.014(5) -0.008(5)
C11 0.033(6) 0.041(6) 0.037(6) 0.005(5) 0.005(5) -0.009(5)
C12 0.030(5) 0.035(5) 0.030(5) -0.005(4) 0.018(4) -0.004(4)
C13 0.046(6) 0.031(5) 0.026(5) -0.004(4) 0.011(5) 0.001(5)
C14 0.053(7) 0.051(7) 0.027(5) 0.003(5) 0.005(5) -0.002(6)
C15 0.054(8) 0.101(12) 0.031(6) 0.011(7) -0.003(6) -0.006(8)
C16 0.037(6) 0.036(6) 0.031(5) 0.004(5) 0.012(4) 0.000(5)
C17 0.046(7) 0.035(6) 0.020(5) 0.003(4) 0.001(4) 0.008(5)
C18 0.046(6) 0.021(5) 0.028(5) 0.006(4) -0.004(4) 0.000(5)
C19 0.047(6) 0.026(5) 0.030(5) 0.000(4) 0.018(5) -0.014(5)
C20 0.049(7) 0.036(6) 0.034(5) 0.002(5) 0.023(5) 0.007(5)
C21 0.059(7) 0.017(5) 0.037(6) -0.002(4) 0.020(5) -0.003(5)
C22 0.084(10) 0.030(6) 0.063(8) -0.002(6) 0.043(8) -0.010(6)
C23 0.090(11) 0.047(7) 0.058(8) 0.002(6) 0.051(8) 0.016(7)
C24 0.069(9) 0.028(6) 0.037(6) 0.006(5) 0.002(6) -0.007(6)
C25 0.066(8) 0.033(6) 0.039(6) -0.002(5) 0.016(6) 0.012(6)
C26 0.034(6) 0.059(8) 0.035(6) 0.004(5) 0.010(5) 0.004(6)
C27 0.044(8) 0.087(11) 0.076(10) -0.036(9) 0.008(7) 0.013(8)
C28 0.054(9) 0.171(19) 0.044(8) 0.045(10) 0.007(7) -0.028(11)
C29 0.027(5) 0.029(5) 0.030(5) -0.003(4) 0.007(4) 0.013(4)
C30 0.033(6) 0.056(7) 0.042(6) -0.006(6) 0.007(5) 0.005(6)
C31 0.021(5) 0.050(7) 0.056(7) -0.020(6) 0.008(5) -0.014(5)
C32 0.037(6) 0.062(8) 0.037(6) 0.003(6) 0.004(5) 0.018(6)
C33 0.042(6) 0.030(5) 0.038(6) 0.000(4) 0.023(5) 0.011(5)
C34 0.015(4) 0.016(4) 0.043(5) -0.007(4) 0.003(4) 0.008(4)
C35 0.034(6) 0.021(5) 0.038(5) -0.002(4) 0.022(5) 0.002(4)
C36 0.031(5) 0.027(5) 0.033(5) -0.005(4) 0.010(4) 0.005(4)
C37 0.035(6) 0.029(5) 0.037(5) 0.001(4) 0.020(5) 0.002(4)
C38 0.024(5) 0.037(6) 0.041(6) 0.003(5) 0.013(4) 0.002(4)
C39 0.036(6) 0.055(7) 0.039(6) 0.010(5) 0.007(5) -0.007(6)
C40 0.030(5) 0.034(6) 0.029(5) -0.002(4) 0.010(4) -0.004(4)
C41 0.031(5) 0.037(6) 0.033(5) -0.007(4) 0.020(4) -0.006(5)
C42 0.042(6) 0.040(6) 0.035(5) -0.007(5) 0.018(5) -0.010(5)
C43 0.062(9) 0.091(11) 0.032(6) 0.009(7) 0.017(6) -0.006(8)
C44 0.036(6) 0.029(5) 0.032(5) -0.002(4) 0.017(4) -0.003(4)
C45 0.040(6) 0.032(6) 0.040(6) 0.000(5) 0.020(5) -0.011(5)
C46 0.040(6) 0.041(6) 0.034(5) 0.008(5) 0.016(5) 0.000(5)
C47 0.037(6) 0.039(6) 0.030(5) 0.004(5) 0.005(4) -0.006(5)
C48 0.051(7) 0.029(5) 0.030(5) 0.003(4) 0.005(5) -0.013(5)
C49 0.045(6) 0.028(5) 0.031(5) 0.005(4) 0.014(5) 0.008(5)
C50 0.095(11) 0.054(8) 0.044(7) -0.001(6) 0.031(7) 0.015(8)
C51 0.100(12) 0.041(7) 0.058(8) -0.002(6) 0.014(8) -0.027(8)
C52 0.048(7) 0.054(8) 0.067(8) 0.003(6) 0.036(7) -0.002(6)
C53 0.061(8) 0.032(6) 0.073(9) -0.019(6) 0.043(7) -0.018(6)
C54 0.027(5) 0.026(5) 0.049(6) 0.009(5) 0.013(5) 0.003(4)
C55 0.020(6) 0.056(8) 0.082(10) -0.004(7) -0.006(6) 0.024(6)
C56 0.021(5) 0.047(7) 0.076(9) 0.002(6) 0.003(6) 0.010(5)
C57 0.036(7) 0.066(9) 0.050(7) 0.014(6) 0.002(5) 0.005(6)
C58 0.028(5) 0.019(5) 0.046(6) 0.007(4) 0.013(4) 0.000(4)
C59 0.018(4) 0.012(4) 0.039(5) 0.013(4) 0.019(4) 0.006(3)
C60 0.021(5) 0.026(5) 0.040(5) 0.008(4) 0.015(4) 0.006(4)
C61 0.033(6) 0.022(5) 0.044(6) 0.003(4) 0.019(5) -0.004(4)
C62 0.046(6) 0.030(5) 0.041(6) 0.009(5) 0.031(5) 0.013(5)
C63 0.034(6) 0.024(5) 0.055(7) -0.001(5) 0.023(5) 0.004(4)
C64 0.050(8) 0.087(11) 0.053(8) 0.020(8) 0.006(6) 0.016(8)
C65 0.066(8) 0.044(7) 0.033(6) 0.009(5) 0.016(6) -0.003(6)
C66 0.076(10) 0.052(8) 0.043(7) -0.009(6) 0.006(7) -0.026(7)
C67 0.027(5) 0.054(7) 0.028(5) -0.007(5) 0.002(4) 0.007(5)
C68 0.029(5) 0.033(5) 0.032(5) 0.002(4) 0.013(4) 0.003(4)
C69 0.022(5) 0.036(6) 0.032(5) -0.003(4) 0.002(4) 0.004(4)
C70 0.044(6) 0.038(6) 0.027(5) 0.002(4) 0.012(5) 0.006(5)
C71 0.045(7) 0.077(9) 0.030(6) -0.003(6) 0.007(5) 0.001(7)
C72 0.037(6) 0.030(5) 0.029(5) -0.007(4) -0.001(4) -0.002(5)
C73 0.041(6) 0.035(6) 0.032(5) -0.005(5) 0.010(5) 0.006(5)
C74 0.034(6) 0.014(5) 0.052(6) -0.004(4) 0.018(5) 0.002(4)
C75 0.042(6) 0.035(6) 0.039(6) -0.003(5) 0.018(5) 0.006(5)
C76 0.041(6) 0.039(6) 0.022(5) -0.008(4) 0.000(4) -0.006(5)
C77 0.033(6) 0.037(6) 0.025(5) -0.002(4) -0.002(4) -0.001(5)
C78 0.049(7) 0.043(7) 0.036(6) 0.000(5) 0.014(5) 0.005(6)
C79 0.043(7) 0.044(7) 0.039(6) -0.007(5) 0.001(5) 0.013(5)
C80 0.074(9) 0.041(7) 0.063(8) 0.001(6) 0.045(7) 0.001(7)
C81 0.062(9) 0.027(6) 0.077(9) 0.005(6) 0.031(7) -0.001(6)
C82 0.049(8) 0.065(9) 0.053(7) 0.003(7) 0.014(6) 0.002(7)
C83 0.056(8) 0.051(8) 0.048(7) 0.010(6) 0.004(6) 0.004(6)
C84 0.072(10) 0.111(13) 0.035(7) -0.023(8) 0.000(7) 0.004(9)

loop_
_atom_type_symbol
_atom_type_description
_atom_type_scat_dispersion_real
_atom_type_scat_dispersion_imag
_atom_type_scat_source
C C 0.0033 0.0016 'International Tables Vol C Tables 4.2.6.8 and 6.1.1.4'
H H 0.0000 0.0000 'International Tables Vol C Tables 4.2.6.8 and 6.1.1.4'
N N 0.0061 0.0033 'International Tables Vol C Tables 4.2.6.8 and 6.1.1.4'
O O 0.0106 0.0060 'International Tables Vol C Tables 4.2.6.8 and 6.1.1.4'
Si Si 0.0817 0.0704 'International Tables Vol C Tables 4.2.6.8 and 6.1.1.4'
Pt Pt -1.7033 8.3905 'International Tables Vol C Tables 4.2.6.8 and 6.1.1.4'

loop_
_geom_angle_atom_site_label_1
_geom_angle_atom_site_label_2
_geom_angle_atom_site_label_3
_geom_angle
C1 Pt1 C6 79.2(4)
C1 Pt1 O1 172.2(4)
C6 Pt1 O1 93.1(3)
C1 Pt1 O2 100.0(4)
C6 Pt1 O2 179.0(4)
O1 Pt1 O2 87.7(3)
C29 Pt2 O3 171.3(3)
C29 Pt2 O4 100.5(3)
O3 Pt2 O4 87.9(3)
C29 Pt2 C34 78.6(4)
O3 Pt2 C34 93.0(3)
O4 Pt2 C34 178.0(3)
C59 Pt3 C54 79.8(4)
C59 Pt3 O5 93.5(3)
C54 Pt3 O5 172.9(4)
C59 Pt3 O6 178.6(3)
C54 Pt3 O6 99.0(4)
O5 Pt3 O6 87.8(3)
C8 Si1 C27 109.2(6)
C8 Si1 C26 110.1(5)
C27 Si1 C26 106.7(6)
C8 Si1 C28 109.7(6)
C27 Si1 C28 111.1(8)
C26 Si1 C28 110.0(7)
C66 Si2 C65 108.6(6)
C66 Si2 C36 110.5(5)
C65 Si2 C36 110.4(5)
C66 Si2 C64 107.6(7)
C65 Si2 C64 111.1(6)
C36 Si2 C64 108.6(5)
C83 Si3 C82 108.4(6)
C83 Si3 C61 112.0(5)
C82 Si3 C61 106.9(5)
C83 Si3 C84 109.0(7)
C82 Si3 C84 110.7(7)
C61 Si3 C84 109.9(6)
C12 O1 Pt1 127.6(6)
C14 O2 Pt1 128.1(7)
C40 O3 Pt2 127.6(6)
C42 O4 Pt2 127.5(7)
C68 O5 Pt3 128.3(6)
C70 O6 Pt3 126.6(6)
C1 N1 C2 109.4(10)
C1 N1 C4 125.4(10)
C2 N1 C4 125.2(10)
C1 N2 C3 111.1(10)
C1 N2 C5 115.8(8)
C3 N2 C5 132.9(10)
C29 N3 C30 109.5(9)
C29 N3 C32 125.8(9)
C30 N3 C32 124.5(9)
C29 N4 C31 112.1(9)
C29 N4 C33 115.1(8)
C31 N4 C33 132.8(9)
C54 N5 C55 109.1(10)
C54 N5 C57 125.7(10)
C55 N5 C57 125.1(10)
C54 N6 C56 110.0(10)
C54 N6 C58 117.2(8)
C56 N6 C58 132.8(10)
N1 C1 N2 104.8(9)
N1 C1 Pt1 137.7(9)
N2 C1 Pt1 117.4(7)
C3 C2 N1 109.2(11)
C2 C3 N2 105.4(11)
C10 C5 C6 125.7(10)
C10 C5 N2 125.1(9)
C6 C5 N2 109.2(9)
C5 C6 C7 112.5(8)
C5 C6 Pt1 118.4(7)
C7 C6 Pt1 129.0(7)
C8 C7 C6 124.3(9)
C9 C8 C7 116.8(9)
C9 C8 Si1 123.6(8)
C7 C8 Si1 119.6(7)
C8 C9 C10 121.9(10)
C5 C10 C9 118.8(9)
O1 C12 C13 127.5(10)
O1 C12 C11 113.7(9)
C13 C12 C11 118.8(9)
C12 C13 C14 123.1(10)
C12 C13 C16 117.9(9)
C14 C13 C16 118.8(9)
O2 C14 C13 125.6(10)
O2 C14 C15 115.2(11)
C13 C14 C15 119.2(11)
C17 C16 C21 120.6(10)
C17 C16 C13 119.0(9)
C21 C16 C13 120.3(9)
C16 C17 C18 121.1(10)
C16 C17 C25 120.7(10)
C18 C17 C25 118.2(10)
C19 C18 C17 115.9(9)
C19 C18 C24 120.2(10)
C17 C18 C24 123.9(10)
C18 C19 C20 123.7(9)
C21 C20 C19 119.1(9)
C21 C20 C23 121.5(10)
C19 C20 C23 119.5(10)
C20 C21 C16 119.5(9)
C20 C21 C22 119.0(10)
C16 C21 C22 121.4(10)
N4 C29 N3 104.9(9)
N4 C29 Pt2 117.5(7)
N3 C29 Pt2 137.5(8)
C31 C30 N3 107.9(10)
C30 C31 N4 105.6(10)
C34 C33 C38 121.7(10)
C34 C33 N4 114.5(9)
C38 C33 N4 123.8(10)
C33 C34 C35 123.3(10)
C33 C34 Pt2 114.2(7)
C35 C34 Pt2 122.4(7)
C34 C35 C36 119.7(9)
C37 C36 C35 116.2(9)
C37 C36 Si2 124.0(8)
C35 C36 Si2 119.7(8)
C36 C37 C38 122.2(9)
C33 C38 C37 116.9(10)
O3 C40 C41 127.3(9)
O3 C40 C39 114.2(9)
C41 C40 C39 118.4(9)
C42 C41 C40 122.8(9)
C42 C41 C44 120.9(9)
C40 C41 C44 116.3(9)
O4 C42 C41 126.8(9)
O4 C42 C43 113.7(10)
C41 C42 C43 119.5(10)
C49 C44 C45 119.9(9)
C49 C44 C41 118.7(9)
C45 C44 C41 121.3(9)
C46 C45 C44 118.2(10)
C46 C45 C53 120.9(10)
C44 C45 C53 120.9(9)
C47 C46 C45 121.4(10)
C47 C46 C52 118.5(10)
C45 C46 C52 120.2(10)
C46 C47 C48 121.8(10)
C47 C48 C49 118.6(10)
C47 C48 C51 119.2(11)
C49 C48 C51 122.2(11)
C48 C49 C44 120.1(9)
C48 C49 C50 120.0(11)
C44 C49 C50 119.8(10)
N5 C54 N6 106.4(9)
N5 C54 Pt3 138.2(8)
N6 C54 Pt3 115.4(8)
C56 C55 N5 109.2(10)
C55 C56 N6 105.2(11)
C63 C58 C59 126.0(10)
C63 C58 N6 124.9(9)
C59 C58 N6 109.0(9)
C58 C59 C60 112.9(8)
C58 C59 Pt3 118.5(7)
C60 C59 Pt3 128.5(6)
C59 C60 C61 123.5(8)
C62 C61 C60 117.3(10)
C62 C61 Si3 123.7(8)
C60 C61 Si3 119.1(7)
C63 C62 C61 122.5(10)
C58 C63 C62 117.9(9)
O5 C68 C69 126.3(9)
O5 C68 C67 113.9(9)
C69 C68 C67 119.7(9)
C68 C69 C70 123.5(9)
C68 C69 C72 117.0(9)
C70 C69 C72 119.5(9)
O6 C70 C69 126.6(9)
O6 C70 C71 114.3(10)
C69 C70 C71 119.1(10)
C77 C72 C73 119.6(10)
C77 C72 C69 120.8(10)
C73 C72 C69 119.6(9)
C74 C73 C72 119.9(10)
C74 C73 C81 119.1(10)
C72 C73 C81 121.0(10)
C75 C74 C73 118.7(10)
C75 C74 C80 119.6(9)
C73 C74 C80 121.4(9)
C76 C75 C74 122.4(10)
C75 C76 C77 119.1(10)
C75 C76 C79 118.5(10)
C77 C76 C79 122.5(10)
C76 C77 C72 120.2(10)
C76 C77 C78 120.0(10)
C72 C77 C78 119.8(10)

loop_
_geom_bond_atom_site_label_1
_geom_bond_atom_site_label_2
_geom_bond_distance
Pt1 C1 1.938(10)
Pt1 C6 1.953(9)
Pt1 O1 2.022(7)
Pt1 O2 2.078(7)
Pt2 C29 1.946(10)
Pt2 O3 2.036(7)
Pt2 O4 2.078(7)
Pt2 C34 2.081(10)
Pt3 C59 1.953(9)
Pt3 C54 1.960(10)
Pt3 O5 2.021(6)
Pt3 O6 2.089(7)
Si1 C8 1.854(11)
Si1 C27 1.856(15)
Si1 C26 1.861(11)
Si1 C28 1.865(14)
Si2 C66 1.845(12)
Si2 C65 1.848(11)
Si2 C36 1.870(11)
Si2 C64 1.871(14)
Si3 C83 1.847(13)
Si3 C82 1.857(13)
Si3 C61 1.876(11)
Si3 C84 1.878(13)
O1 C12 1.293(11)
O2 C14 1.269(13)
O3 C40 1.274(11)
O4 C42 1.277(12)
O5 C68 1.275(11)
O6 C70 1.258(12)
N1 C1 1.357(13)
N1 C2 1.390(16)
N1 C4 1.450(16)
N2 C1 1.361(14)
N2 C3 1.399(13)
N2 C5 1.420(13)
N3 C29 1.364(13)
N3 C30 1.390(15)
N3 C32 1.446(14)
N4 C29 1.345(13)
N4 C31 1.379(13)
N4 C33 1.434(14)
N5 C54 1.313(13)
N5 C55 1.391(14)
N5 C57 1.439(15)
N6 C54 1.369(14)
N6 C56 1.387(13)
N6 C58 1.419(13)
C2 C3 1.325(18)
C5 C10 1.352(14)
C5 C6 1.412(13)
C6 C7 1.432(14)
C7 C8 1.419(13)
C8 C9 1.382(14)
C9 C10 1.394(15)
C11 C12 1.508(14)
C12 C13 1.397(14)
C13 C14 1.424(16)
C13 C16 1.518(14)
C14 C15 1.517(15)
C16 C17 1.390(15)
C16 C21 1.399(14)
C17 C18 1.398(15)
C17 C25 1.517(14)
C18 C19 1.389(14)
C18 C24 1.481(14)
C19 C20 1.396(15)
C20 C21 1.357(15)
C20 C23 1.506(14)
C21 C22 1.516(15)
C30 C31 1.349(16)
C33 C34 1.318(14)
C33 C38 1.388(14)
C34 C35 1.331(14)
C35 C36 1.440(13)
C36 C37 1.397(14)
C37 C38 1.399(14)
C39 C40 1.514(15)
C40 C41 1.431(13)
C41 C42 1.394(15)
C41 C44 1.510(13)
C42 C43 1.499(15)
C44 C49 1.403(14)
C44 C45 1.410(14)
C45 C46 1.380(15)
C45 C53 1.494(15)
C46 C47 1.363(15)
C46 C52 1.541(15)
C47 C48 1.377(15)
C48 C49 1.394(15)
C48 C51 1.510(16)
C49 C50 1.497(15)
C55 C56 1.325(18)
C58 C63 1.369(14)
C58 C59 1.410(12)
C59 C60 1.421(13)
C60 C61 1.426(14)
C61 C62 1.381(14)
C62 C63 1.378(16)
C67 C68 1.511(14)
C68 C69 1.403(14)
C69 C70 1.409(14)
C69 C72 1.510(14)
C70 C71 1.522(14)
C72 C77 1.393(15)
C72 C73 1.417(15)
C73 C74 1.387(14)
C73 C81 1.518(15)
C74 C75 1.386(14)
C74 C80 1.514(15)
C75 C76 1.381(15)
C76 C77 1.388(15)
C76 C79 1.521(15)
C77 C78 1.502(15)
